data_4085963
loop_
_publ_author_name
'Krogman, Jeremy P.'
'Foxman, Bruce M.'
'Thomas, Christine M.'

_publ_section_title
;
 Formation and Subsequent Reactivity of a N2-Stabilized Cobalt--Hydride
 Complex
;
_journal_issue 13
_journal_name_full Organometallics
_journal_page_first 3159
_journal_paper_doi 10.1021/acs.organomet.5b00182
_journal_volume 34
_journal_year 2015
_chemical_formula_moiety 'C50 H80 Co1 N4 O1 P3 Zr1'
_chemical_formula_sum 'C50 H80 Co N4 O P3 Zr'
_chemical_formula_weight 996.28
_space_group_IT_number 14
_symmetry_cell_setting monoclinic
_symmetry_space_group_name_Hall '-P 2yn'
_symmetry_space_group_name_H-M 'P 1 21/n 1'
_atom_sites_solution_hydrogens difmap
_atom_sites_solution_primary direct
_audit_creation_date 12-04-10
_audit_creation_method CRYSTALS_ver_14.41
_cell_angle_alpha 90
_cell_angle_beta 108.591(2)
_cell_angle_gamma 90
_cell_formula_units_Z 4
_cell_length_a 18.8355(8)
_cell_length_b 12.6556(6)
_cell_length_c 22.5216(10)
_cell_measurement_reflns_used 9874
_cell_measurement_temperature 120
_cell_measurement_theta_max 30
_cell_measurement_theta_min 2
_cell_volume 5088.4(4)
_computing_cell_refinement 'Apex2 (Bruker AXS, 2006)'
_computing_data_collection 'Apex2 (Bruker AXS, 2006)'
_computing_data_reduction 'Apex2 (Bruker AXS, 2006)'
_computing_molecular_graphics 'CAMERON (Watkin et al., 1996)'
_computing_publication_material 'CRYSTALS (Betteridge et al., 2003)'
_computing_structure_refinement 'CRYSTALS (Betteridge et al., 2003)'
_computing_structure_solution 'SIR92 (Altomare et al., 1994)'
_diffrn_ambient_temperature 120
_diffrn_measured_fraction_theta_full 0.998
_diffrn_measured_fraction_theta_max 0.998
_diffrn_measurement_device Area
_diffrn_measurement_device_type 'Bruker Kappa Apex2'
_diffrn_measurement_method '\f & \w scans'
_diffrn_radiation_monochromator graphite
_diffrn_radiation_type 'Mo K\a'
_diffrn_radiation_wavelength 0.71073
_diffrn_reflns_av_R_equivalents 0.053
_diffrn_reflns_limit_h_max 26
_diffrn_reflns_limit_h_min -26
_diffrn_reflns_limit_k_max 17
_diffrn_reflns_limit_k_min -17
_diffrn_reflns_limit_l_max 31
_diffrn_reflns_limit_l_min -31
_diffrn_reflns_number 102432
_diffrn_reflns_theta_full 30.014
_diffrn_reflns_theta_max 30.014
_diffrn_reflns_theta_min 1.232
_diffrn_standards_number 0
_exptl_absorpt_coefficient_mu 0.664
_exptl_absorpt_correction_T_max 0.89
_exptl_absorpt_correction_T_min 0.85
_exptl_absorpt_correction_type numerical
_exptl_absorpt_process_details
; 
 Analytical Absorption (De Meulenaer & Tompa, 1965) 
;
_exptl_crystal_colour red
_exptl_crystal_density_diffrn 1.300
_exptl_crystal_density_method 'not measured'
_exptl_crystal_description prism
_exptl_crystal_F_000 2112
_exptl_crystal_size_max 0.560
_exptl_crystal_size_mid 0.240
_exptl_crystal_size_min 0.170
_refine_diff_density_max 0.66
_refine_diff_density_min -0.61
_refine_ls_extinction_method None
_refine_ls_goodness_of_fit_ref 1.0000
_refine_ls_hydrogen_treatment constr
_refine_ls_matrix_type full
_refine_ls_number_parameters 541
_refine_ls_number_reflns 14832
_refine_ls_number_restraints 0
_refine_ls_R_factor_all 0.0445
_refine_ls_R_factor_gt 0.0288
_refine_ls_shift/su_max 0.0062787
_refine_ls_shift/su_mean 0.0013981
_refine_ls_structure_factor_coef Fsqd
_refine_ls_weighting_details
;
 Method= Modified Sheldrick 
 w=1/[\s^2^(F^2^) + ( 0.02P)^2^ + 3.84P] 
 ,where P=(max(Fo^2^,0) + 2Fc^2^)/3 
;
_refine_ls_weighting_scheme calc
_refine_ls_wR_factor_all 0.0682
_refine_ls_wR_factor_gt 0.0597
_refine_ls_wR_factor_ref 0.0682
_reflns_limit_h_max 25
_reflns_limit_h_min -26
_reflns_limit_k_max 17
_reflns_limit_k_min 0
_reflns_limit_l_max 31
_reflns_limit_l_min 0
_reflns_number_gt 11275
_reflns_number_total 14832
_reflns_threshold_expression I>2.0\s(I)
_oxford_diffrn_Wilson_B_factor 0.00
_oxford_diffrn_Wilson_scale 0.00
_oxford_refine_ls_r_factor_ref 0.0445
_oxford_refine_ls_scale 0.069976(5)
_oxford_reflns_number_all 14832
_oxford_reflns_threshold_expression_ref I>-10.0\s(I)
_oxford_structure_analysis_title 'JK_321_0m in P2(1)/n'
_cod_data_source_file om5b00182_si_002.cif
_cod_data_source_block 2
_cod_depositor_comments 'Adding full bibliography for 4085963--4085969.cif.'
_cod_original_sg_symbol_H-M 'P 1 21/n 1 '
_cod_original_formula_sum 'C50 H80 Co1 N4 O1 P3 Zr1'
_cod_database_code 4085963

loop_
_symmetry_equiv_pos_as_xyz
x,y,z
-x,-y,-z
-x+1/2,y+1/2,-z+1/2
x+1/2,-y+1/2,z+1/2

loop_
_atom_site_label
_atom_site_type_symbol
_atom_site_fract_x
_atom_site_fract_y
_atom_site_fract_z
_atom_site_U_iso_or_equiv
_atom_site_occupancy
_atom_site_adp_type
_atom_site_refinement_flags_posn
Zr1 Zr 0.061235(8) 0.564716(11) 0.331849(7) 0.0126 1.0000 Uani .
Co1 Co 0.016211(12) 0.767435(16) 0.334470(10) 0.0143 1.0000 Uani .
P1 P 0.13995(2) 0.76565(3) 0.390929(19) 0.0148 1.0000 Uani .
P2 P -0.00607(2) 0.72812(3) 0.232035(19) 0.0157 1.0000 Uani .
P3 P 0.09904(2) 0.37116(3) 0.379906(19) 0.0161 1.0000 Uani .
O1 O -0.00526(6) 0.62698(8) 0.36746(5) 0.0168 1.0000 Uani .
N1 N 0.16802(7) 0.63933(10) 0.38835(6) 0.0150 1.0000 Uani .
N2 N 0.02135(7) 0.60153(10) 0.23165(6) 0.0157 1.0000 Uani .
N3 N 0.02743(7) 0.39705(10) 0.31578(6) 0.0154 1.0000 Uani .
N4 N -0.06569(8) 0.85502(11) 0.35244(6) 0.0187 1.0000 Uani .
C1 C 0.23449(9) 0.59166(12) 0.43025(7) 0.0169 1.0000 Uani .
C2 C 0.23384(9) 0.54113(13) 0.48608(8) 0.0196 1.0000 Uani .
C3 C 0.29741(10) 0.48680(14) 0.52255(8) 0.0249 1.0000 Uani .
C4 C 0.36222(10) 0.47914(14) 0.50643(8) 0.0263 1.0000 Uani .
C5 C 0.36286(10) 0.53003(14) 0.45252(8) 0.0246 1.0000 Uani .
C6 C 0.30119(9) 0.58559(13) 0.41420(8) 0.0202 1.0000 Uani .
C7 C 0.16735(10) 0.53985(14) 0.50949(8) 0.0234 1.0000 Uani .
C8 C 0.42811(12) 0.41400(17) 0.54458(10) 0.0381 1.0000 Uani .
C9 C 0.30870(10) 0.63319(15) 0.35557(8) 0.0265 1.0000 Uani .
C10 C 0.14934(10) 0.79481(13) 0.47474(7) 0.0205 1.0000 Uani .
C11 C 0.09977(10) 0.88575(15) 0.48354(8) 0.0265 1.0000 Uani .
C12 C 0.22914(11) 0.80635(15) 0.51981(8) 0.0296 1.0000 Uani .
C13 C 0.20988(9) 0.85674(13) 0.37599(8) 0.0194 1.0000 Uani .
C14 C 0.19393(11) 0.97176(14) 0.38932(9) 0.0273 1.0000 Uani .
C15 C 0.21111(10) 0.84903(14) 0.30854(8) 0.0242 1.0000 Uani .
C16 C 0.02495(9) 0.54049(12) 0.17878(7) 0.0163 1.0000 Uani .
C17 C 0.09299(9) 0.53491(12) 0.16539(7) 0.0181 1.0000 Uani .
C18 C 0.09827(10) 0.47417(13) 0.11534(8) 0.0211 1.0000 Uani .
C19 C 0.03858(10) 0.41562(13) 0.07778(8) 0.0230 1.0000 Uani .
C20 C -0.02723(10) 0.41957(13) 0.09215(8) 0.0227 1.0000 Uani .
C21 C -0.03577(9) 0.47963(12) 0.14155(7) 0.0181 1.0000 Uani .
C22 C 0.16163(10) 0.59391(14) 0.20367(9) 0.0259 1.0000 Uani .
C23 C 0.04594(12) 0.34995(16) 0.02416(9) 0.0331 1.0000 Uani .
C24 C -0.10998(10) 0.47402(14) 0.15289(9) 0.0247 1.0000 Uani .
C25 C 0.04066(10) 0.81063(13) 0.18737(8) 0.0217 1.0000 Uani .
C26 C 0.03689(11) 0.92888(14) 0.20194(9) 0.0283 1.0000 Uani .
C27 C 0.01808(13) 0.79029(15) 0.11679(8) 0.0342 1.0000 Uani .
C28 C -0.10729(10) 0.73374(14) 0.18465(8) 0.0230 1.0000 Uani .
C29 C -0.13786(11) 0.84552(15) 0.16540(9) 0.0339 1.0000 Uani .
C30 C -0.15244(10) 0.68394(15) 0.22280(9) 0.0281 1.0000 Uani .
C31 C -0.03245(9) 0.32895(12) 0.28224(7) 0.0165 1.0000 Uani .
C32 C -0.10421(9) 0.34143(12) 0.28887(8) 0.0181 1.0000 Uani .
C33 C -0.16205(10) 0.27344(13) 0.25741(8) 0.0226 1.0000 Uani .
C34 C -0.15293(10) 0.19333(14) 0.21844(9) 0.0247 1.0000 Uani .
C35 C -0.08335(10) 0.18554(13) 0.20971(8) 0.0237 1.0000 Uani .
C36 C -0.02394(9) 0.25232(12) 0.23937(8) 0.0191 1.0000 Uani .
C37 C -0.12418(10) 0.42933(13) 0.32604(8) 0.0228 1.0000 Uani .
C38 C -0.21629(11) 0.11954(16) 0.18634(11) 0.0383 1.0000 Uani .
C39 C 0.04623(10) 0.24334(14) 0.22118(8) 0.0237 1.0000 Uani .
C40 C 0.17266(9) 0.28640(13) 0.36535(8) 0.0211 1.0000 Uani .
C41 C 0.23197(10) 0.25321(14) 0.42651(9) 0.0292 1.0000 Uani .
C42 C 0.20919(10) 0.34869(14) 0.32467(9) 0.0275 1.0000 Uani .
C43 C 0.07067(10) 0.29412(13) 0.43883(8) 0.0234 1.0000 Uani .
C44 C 0.01157(11) 0.35101(16) 0.46046(9) 0.0307 1.0000 Uani .
C45 C 0.04537(12) 0.18109(14) 0.41791(10) 0.0339 1.0000 Uani .
C46 C -0.07970(10) 0.95707(13) 0.33652(8) 0.0244 1.0000 Uani .
C47 C -0.13822(11) 1.01243(15) 0.34608(9) 0.0310 1.0000 Uani .
C48 C -0.18483(11) 0.96087(16) 0.37288(10) 0.0333 1.0000 Uani .
C49 C -0.17103(10) 0.85644(16) 0.38994(9) 0.0304 1.0000 Uani .
C50 C -0.11116(10) 0.80581(14) 0.37912(8) 0.0225 1.0000 Uani .
H81 H -0.1050 0.4929 0.1958 0.0362 1.0000 Uiso R
H82 H -0.1454 0.5222 0.1248 0.0369 1.0000 Uiso R
H83 H -0.1294 0.4044 0.1447 0.0361 1.0000 Uiso R
H91 H -0.0685 0.3796 0.0678 0.0273 1.0000 Uiso R
H111 H 0.1442 0.4735 0.1073 0.0253 1.0000 Uiso R
H131 H 0.1598 0.6138 0.2443 0.0392 1.0000 Uiso R
H132 H 0.1673 0.6578 0.1831 0.0403 1.0000 Uiso R
H133 H 0.2058 0.5532 0.2091 0.0390 1.0000 Uiso R
H141 H 0.0640 0.3889 -0.0027 0.0528 1.0000 Uiso R
H142 H -0.0004 0.3235 0.0001 0.0520 1.0000 Uiso R
H143 H 0.0772 0.2925 0.0385 0.0521 1.0000 Uiso R
H151 H -0.1139 0.6927 0.1468 0.0273 1.0000 Uiso R
H161 H -0.1300 0.6230 0.2460 0.0417 1.0000 Uiso R
H162 H -0.1596 0.7343 0.2523 0.0406 1.0000 Uiso R
H163 H -0.2016 0.6639 0.1958 0.0414 1.0000 Uiso R
H171 H -0.1195 0.8741 0.1322 0.0503 1.0000 Uiso R
H172 H -0.1247 0.8930 0.2011 0.0499 1.0000 Uiso R
H173 H -0.1916 0.8410 0.1493 0.0508 1.0000 Uiso R
H181 H 0.0922 0.7898 0.2053 0.0250 1.0000 Uiso R
H191 H 0.0720 0.9677 0.1878 0.0422 1.0000 Uiso R
H192 H 0.0478 0.9422 0.2470 0.0412 1.0000 Uiso R
H193 H -0.0104 0.9571 0.1804 0.0412 1.0000 Uiso R
H201 H 0.0215 0.7168 0.1071 0.0505 1.0000 Uiso R
H202 H -0.0329 0.8131 0.0952 0.0504 1.0000 Uiso R
H203 H 0.0515 0.8276 0.0989 0.0504 1.0000 Uiso R
H251 H 0.1218 0.5579 0.4779 0.0327 1.0000 Uiso R
H252 H 0.1750 0.5896 0.5442 0.0351 1.0000 Uiso R
H253 H 0.1618 0.4707 0.5253 0.0348 1.0000 Uiso R
H261 H 0.2948 0.4532 0.5585 0.0301 1.0000 Uiso R
H281 H 0.4056 0.5256 0.4396 0.0307 1.0000 Uiso R
H301 H 0.2633 0.6271 0.3215 0.0395 1.0000 Uiso R
H302 H 0.3221 0.7072 0.3618 0.0403 1.0000 Uiso R
H303 H 0.3486 0.5972 0.3453 0.0408 1.0000 Uiso R
H311 H 0.4596 0.3924 0.5212 0.0575 1.0000 Uiso R
H312 H 0.4590 0.4538 0.5796 0.0568 1.0000 Uiso R
H313 H 0.4117 0.3523 0.5613 0.0574 1.0000 Uiso R
H321 H 0.1277 0.7321 0.4862 0.0235 1.0000 Uiso R
H331 H 0.0494 0.8802 0.4559 0.0398 1.0000 Uiso R
H332 H 0.1196 0.9531 0.4780 0.0396 1.0000 Uiso R
H333 H 0.0972 0.8843 0.5252 0.0399 1.0000 Uiso R
H341 H 0.2612 0.7504 0.5159 0.0426 1.0000 Uiso R
H342 H 0.2516 0.8718 0.5130 0.0431 1.0000 Uiso R
H343 H 0.2278 0.8055 0.5625 0.0437 1.0000 Uiso R
H351 H 0.2599 0.8364 0.4053 0.0223 1.0000 Uiso R
H361 H 0.2226 1.0199 0.3724 0.0408 1.0000 Uiso R
H362 H 0.2066 0.9854 0.4338 0.0399 1.0000 Uiso R
H363 H 0.1419 0.9867 0.3691 0.0405 1.0000 Uiso R
H371 H 0.2011 0.7788 0.2914 0.0352 1.0000 Uiso R
H372 H 0.1732 0.8962 0.2811 0.0359 1.0000 Uiso R
H373 H 0.2596 0.8710 0.3062 0.0348 1.0000 Uiso R
H391 H -0.0479 0.9928 0.3172 0.0296 1.0000 Uiso R
H401 H -0.1456 1.0824 0.3343 0.0381 1.0000 Uiso R
H411 H -0.2246 0.9968 0.3800 0.0398 1.0000 Uiso R
H421 H -0.2013 0.8189 0.4086 0.0369 1.0000 Uiso R
H431 H -0.1007 0.7337 0.3897 0.0270 1.0000 Uiso R
H481 H -0.1600 0.4745 0.2978 0.0357 1.0000 Uiso R
H482 H -0.0841 0.4709 0.3491 0.0341 1.0000 Uiso R
H483 H -0.1470 0.4023 0.3552 0.0341 1.0000 Uiso R
H491 H -0.2092 0.2826 0.2631 0.0267 1.0000 Uiso R
H511 H -0.0772 0.1344 0.1812 0.0282 1.0000 Uiso R
H531 H 0.0690 0.3112 0.2222 0.0362 1.0000 Uiso R
H532 H 0.0821 0.1972 0.2489 0.0354 1.0000 Uiso R
H533 H 0.0343 0.2155 0.1800 0.0357 1.0000 Uiso R
H541 H -0.2009 0.0493 0.1864 0.0598 1.0000 Uiso R
H542 H -0.2579 0.1259 0.1990 0.0596 1.0000 Uiso R
H543 H -0.2344 0.1370 0.1429 0.0597 1.0000 Uiso R
H551 H 0.1165 0.2910 0.4747 0.0279 1.0000 Uiso R
H561 H -0.0377 0.3394 0.4306 0.0446 1.0000 Uiso R
H562 H 0.0211 0.4246 0.4652 0.0457 1.0000 Uiso R
H563 H 0.0112 0.3240 0.4999 0.0461 1.0000 Uiso R
H571 H 0.0012 0.1820 0.3818 0.0504 1.0000 Uiso R
H572 H 0.0821 0.1428 0.4072 0.0500 1.0000 Uiso R
H573 H 0.0342 0.1442 0.4510 0.0495 1.0000 Uiso R
H581 H 0.1489 0.2234 0.3432 0.0254 1.0000 Uiso R
H591 H 0.2739 0.2180 0.4188 0.0431 1.0000 Uiso R
H592 H 0.2518 0.3139 0.4524 0.0434 1.0000 Uiso R
H593 H 0.2127 0.2045 0.4517 0.0423 1.0000 Uiso R
H601 H 0.1727 0.3792 0.2875 0.0393 1.0000 Uiso R
H602 H 0.2389 0.4038 0.3487 0.0402 1.0000 Uiso R
H603 H 0.2410 0.3040 0.3090 0.0404 1.0000 Uiso R

loop_
_atom_site_aniso_label
_atom_site_aniso_U_11
_atom_site_aniso_U_22
_atom_site_aniso_U_33
_atom_site_aniso_U_23
_atom_site_aniso_U_13
_atom_site_aniso_U_12
Zr1 0.01388(7) 0.01008(6) 0.01545(7) -0.00034(5) 0.00701(5) 0.00046(5)
Co1 0.01601(11) 0.01215(10) 0.01647(10) -0.00067(8) 0.00762(8) 0.00162(8)
P1 0.01642(19) 0.01233(17) 0.01708(18) -0.00202(15) 0.00744(15) -0.00099(14)
P2 0.0190(2) 0.01298(18) 0.01530(18) 0.00022(15) 0.00587(15) 0.00269(15)
P3 0.0177(2) 0.01144(18) 0.0210(2) 0.00120(15) 0.00883(16) 0.00156(14)
O1 0.0189(6) 0.0137(5) 0.0214(5) 0.0003(4) 0.0114(5) 0.0002(4)
N1 0.0152(6) 0.0137(6) 0.0169(6) -0.0016(5) 0.0063(5) -0.0001(5)
N2 0.0181(7) 0.0127(6) 0.0176(6) -0.0007(5) 0.0076(5) 0.0022(5)
N3 0.0169(7) 0.0112(6) 0.0198(6) -0.0007(5) 0.0083(5) 0.0012(5)
N4 0.0180(7) 0.0179(7) 0.0209(7) -0.0029(5) 0.0071(5) 0.0020(5)
C1 0.0173(8) 0.0144(7) 0.0190(7) -0.0045(6) 0.0056(6) -0.0003(6)
C2 0.0215(8) 0.0180(8) 0.0191(7) -0.0041(6) 0.0062(6) 0.0006(6)
C3 0.0295(10) 0.0236(9) 0.0176(8) -0.0027(7) 0.0018(7) 0.0016(7)
C4 0.0213(9) 0.0253(9) 0.0255(9) -0.0094(7) -0.0023(7) 0.0032(7)
C5 0.0164(8) 0.0270(9) 0.0287(9) -0.0083(7) 0.0047(7) 0.0014(7)
C6 0.0184(8) 0.0193(8) 0.0229(8) -0.0058(6) 0.0068(6) -0.0001(6)
C7 0.0292(9) 0.0228(9) 0.0213(8) 0.0025(7) 0.0121(7) 0.0020(7)
C8 0.0298(11) 0.0414(12) 0.0339(11) -0.0031(9) -0.0029(8) 0.0125(9)
C9 0.0217(9) 0.0313(10) 0.0305(9) -0.0010(8) 0.0140(7) 0.0032(7)
C10 0.0255(9) 0.0187(8) 0.0182(8) -0.0031(6) 0.0080(6) 0.0004(6)
C11 0.0280(10) 0.0298(10) 0.0234(9) -0.0074(7) 0.0105(7) 0.0031(7)
C12 0.0306(10) 0.0283(9) 0.0242(9) -0.0081(7) 0.0005(7) 0.0053(8)
C13 0.0198(8) 0.0151(7) 0.0261(8) -0.0034(6) 0.0110(7) -0.0036(6)
C14 0.0312(10) 0.0171(8) 0.0397(10) -0.0048(7) 0.0198(8) -0.0050(7)
C15 0.0287(9) 0.0199(8) 0.0279(9) -0.0017(7) 0.0145(7) -0.0055(7)
C16 0.0196(8) 0.0138(7) 0.0160(7) 0.0000(6) 0.0063(6) 0.0014(6)
C17 0.0210(8) 0.0154(7) 0.0186(7) -0.0022(6) 0.0072(6) -0.0004(6)
C18 0.0229(9) 0.0212(8) 0.0216(8) -0.0017(6) 0.0105(7) 0.0030(6)
C19 0.0321(10) 0.0188(8) 0.0176(8) -0.0031(6) 0.0074(7) 0.0014(7)
C20 0.0260(9) 0.0182(8) 0.0193(8) -0.0035(6) 0.0011(7) -0.0024(6)
C21 0.0186(8) 0.0153(7) 0.0193(7) 0.0001(6) 0.0043(6) 0.0006(6)
C22 0.0210(9) 0.0268(9) 0.0325(9) -0.0105(7) 0.0124(7) -0.0031(7)
C23 0.0450(12) 0.0319(10) 0.0221(9) -0.0105(8) 0.0103(8) 0.0015(9)
C24 0.0208(9) 0.0213(8) 0.0312(9) -0.0010(7) 0.0072(7) -0.0026(7)
C25 0.0326(10) 0.0161(8) 0.0186(8) 0.0010(6) 0.0112(7) 0.0004(7)
C26 0.0409(11) 0.0163(8) 0.0286(9) 0.0027(7) 0.0123(8) 0.0001(7)
C27 0.0610(14) 0.0256(10) 0.0197(9) 0.0016(7) 0.0182(9) 0.0014(9)
C28 0.0222(9) 0.0213(8) 0.0216(8) -0.0031(7) 0.0016(7) 0.0037(7)
C29 0.0334(11) 0.0251(10) 0.0332(10) -0.0002(8) -0.0035(8) 0.0121(8)
C30 0.0181(9) 0.0333(10) 0.0312(10) -0.0060(8) 0.0056(7) 0.0030(7)
C31 0.0177(8) 0.0112(7) 0.0220(8) 0.0007(6) 0.0082(6) 0.0004(6)
C32 0.0188(8) 0.0132(7) 0.0244(8) 0.0001(6) 0.0100(6) -0.0003(6)
C33 0.0197(8) 0.0190(8) 0.0317(9) -0.0014(7) 0.0121(7) -0.0017(6)
C34 0.0233(9) 0.0188(8) 0.0322(9) -0.0039(7) 0.0091(7) -0.0041(7)
C35 0.0263(9) 0.0170(8) 0.0293(9) -0.0063(7) 0.0110(7) -0.0012(7)
C36 0.0208(8) 0.0147(7) 0.0237(8) -0.0003(6) 0.0098(7) 0.0013(6)
C37 0.0209(8) 0.0200(8) 0.0321(9) -0.0054(7) 0.0151(7) -0.0021(7)
C38 0.0289(11) 0.0323(11) 0.0558(13) -0.0203(10) 0.0163(10) -0.0122(8)
C39 0.0229(9) 0.0243(9) 0.0261(9) -0.0058(7) 0.0108(7) 0.0027(7)
C40 0.0185(8) 0.0158(8) 0.0288(9) -0.0033(6) 0.0074(7) 0.0018(6)
C41 0.0251(10) 0.0225(9) 0.0352(10) -0.0043(7) 0.0030(8) 0.0081(7)
C42 0.0237(9) 0.0248(9) 0.0393(10) -0.0052(8) 0.0175(8) 0.0012(7)
C43 0.0278(9) 0.0191(8) 0.0260(9) 0.0057(7) 0.0125(7) 0.0016(7)
C44 0.0337(11) 0.0316(10) 0.0341(10) 0.0066(8) 0.0210(8) 0.0021(8)
C45 0.0437(12) 0.0191(9) 0.0448(12) 0.0077(8) 0.0226(10) -0.0014(8)
C46 0.0251(9) 0.0201(8) 0.0294(9) -0.0031(7) 0.0105(7) 0.0020(7)
C47 0.0298(10) 0.0214(9) 0.0405(11) -0.0049(8) 0.0094(8) 0.0084(7)
C48 0.0210(9) 0.0328(11) 0.0467(12) -0.0136(9) 0.0117(8) 0.0084(8)
C49 0.0219(9) 0.0349(10) 0.0392(11) -0.0086(8) 0.0165(8) -0.0023(8)
C50 0.0209(8) 0.0218(8) 0.0264(9) -0.0028(7) 0.0099(7) 0.0002(7)

loop_
_atom_type_symbol
_atom_type_scat_dispersion_real
_atom_type_scat_dispersion_imag
_atom_type_scat_Cromer_Mann_a1
_atom_type_scat_Cromer_Mann_b1
_atom_type_scat_Cromer_Mann_a2
_atom_type_scat_Cromer_Mann_b2
_atom_type_scat_Cromer_Mann_a3
_atom_type_scat_Cromer_Mann_b3
_atom_type_scat_Cromer_Mann_a4
_atom_type_scat_Cromer_Mann_b4
_atom_type_scat_Cromer_Mann_c
_atom_type_scat_source
C 0.0033 0.0016 2.3100 20.8439 1.0200 10.2075 1.5886 0.5687 0.8650 51.6512 0.2156 'International Tables Vol C 4.2.6.8 and 6.1.1.4'
H 0.0000 0.0000 0.4930 10.5109 0.3229 26.1257 0.1402 3.1424 0.0408 57.7998 0.0030 'International Tables Vol C 4.2.6.8 and 6.1.1.4'
N 0.0061 0.0033 12.2126 0.0057 3.1322 9.8933 2.0125 28.9975 1.1663 0.5826 -11.5290 'International Tables Vol C 4.2.6.8 and 6.1.1.4'
O 0.0106 0.0060 3.0485 13.2771 2.2868 5.7011 1.5463 0.3239 0.8670 32.9089 0.2508 'International Tables Vol C 4.2.6.8 and 6.1.1.4'
P 0.1023 0.0942 6.4345 1.9067 4.1791 27.1570 1.7800 0.5260 1.4908 68.1645 1.1149 'International Tables Vol C 4.2.6.8 and 6.1.1.4'
Co 0.3494 0.9721 12.2841 4.2791 7.3409 0.2784 4.0034 13.5359 2.3488 71.1692 1.0118 'International Tables Vol C 4.2.6.8 and 6.1.1.4'
Zr -2.9673 0.5597 17.8765 1.2762 10.9480 11.9160 5.4173 0.1176 3.6572 87.6627 2.0693 'International Tables Vol C 4.2.6.8 and 6.1.1.4'

loop_
_geom_angle_atom_site_label_1
_geom_angle_atom_site_label_2
_geom_angle_atom_site_label_3
_geom_angle
_geom_angle_publ_flag
Co1 Zr1 P1 46.222(9) yes
Co1 Zr1 P2 46.177(9) yes
P1 Zr1 P2 77.446(12) yes
Co1 Zr1 P3 154.336(12) yes
P1 Zr1 P3 124.045(13) yes
P2 Zr1 P3 157.018(13) yes
Co1 Zr1 O1 48.10(3) yes
P1 Zr1 O1 76.00(3) yes
P2 Zr1 O1 81.41(3) yes
P3 Zr1 O1 109.94(3) yes
Co1 Zr1 N1 79.47(3) yes
P1 Zr1 N1 33.26(3) yes
P2 Zr1 N1 102.95(3) yes
P3 Zr1 N1 94.69(3) yes
O1 Zr1 N1 100.60(5) yes
Co1 Zr1 N2 79.28(3) yes
P1 Zr1 N2 103.48(4) yes
P2 Zr1 N2 33.10(3) yes
P3 Zr1 N2 124.77(3) yes
O1 Zr1 N2 107.26(5) yes
Co1 Zr1 N3 146.77(3) yes
P1 Zr1 N3 162.22(4) yes
P2 Zr1 N3 120.30(4) yes
P3 Zr1 N3 38.28(4) yes
O1 Zr1 N3 106.15(5) yes
N1 Zr1 N2 116.80(5) yes
N1 Zr1 N3 131.53(5) yes
N2 Zr1 N3 92.82(5) yes
Zr1 Co1 P1 74.354(12) yes
Zr1 Co1 P2 74.176(12) yes
P1 Co1 P2 113.072(17) yes
Zr1 Co1 O1 43.46(3) yes
P1 Co1 O1 94.33(3) yes
P2 Co1 O1 100.83(3) yes
Zr1 Co1 N4 141.26(4) yes
P1 Co1 N4 126.84(4) yes
P2 Co1 N4 114.51(4) yes
O1 Co1 N4 98.77(5) yes
Zr1 P1 Co1 59.425(11) yes
Zr1 P1 N1 46.04(4) yes
Co1 P1 N1 105.46(5) yes
Zr1 P1 C10 118.89(6) yes
Co1 P1 C10 108.19(6) yes
N1 P1 C10 106.88(7) yes
Zr1 P1 C13 135.76(5) yes
Co1 P1 C13 123.50(6) yes
N1 P1 C13 109.43(7) yes
C10 P1 C13 102.42(8) yes
Zr1 P2 Co1 59.647(11) yes
Zr1 P2 N2 45.23(4) yes
Co1 P2 N2 104.88(5) yes
Zr1 P2 C25 129.05(6) yes
Co1 P2 C25 117.57(6) yes
N2 P2 C25 109.47(7) yes
Zr1 P2 C28 124.18(6) yes
Co1 P2 C28 113.45(6) yes
N2 P2 C28 107.00(7) yes
C25 P2 C28 104.08(8) yes
Zr1 P3 N3 55.42(5) yes
Zr1 P3 C40 124.88(6) yes
N3 P3 C40 113.79(7) yes
Zr1 P3 C43 131.93(6) yes
N3 P3 C43 112.65(8) yes
C40 P3 C43 102.90(8) yes
Co1 O1 Zr1 88.45(4) yes
Zr1 N1 P1 100.71(6) yes
Zr1 N1 C1 129.65(10) yes
P1 N1 C1 126.19(10) yes
P2 N2 Zr1 101.66(6) yes
P2 N2 C16 127.62(11) yes
Zr1 N2 C16 130.35(10) yes
Zr1 N3 P3 86.30(6) yes
Zr1 N3 C31 143.38(10) yes
P3 N3 C31 128.66(11) yes
Co1 N4 C46 124.42(12) yes
Co1 N4 C50 117.76(11) yes
C46 N4 C50 117.73(15) yes
N1 C1 C2 121.37(14) yes
N1 C1 C6 120.86(14) yes
C2 C1 C6 117.54(15) yes
C1 C2 C3 119.76(16) yes
C1 C2 C7 124.06(15) yes
C3 C2 C7 116.17(15) yes
C2 C3 C4 122.84(17) yes
C2 C3 H261 117.6 no
C4 C3 H261 119.5 no
C3 C4 C5 117.05(16) yes
C3 C4 C8 121.54(18) yes
C5 C4 C8 121.35(18) yes
C4 C5 C6 122.74(17) yes
C4 C5 H281 119.5 no
C6 C5 H281 117.7 no
C1 C6 C5 120.05(16) yes
C1 C6 C9 122.94(15) yes
C5 C6 C9 116.96(15) yes
C2 C7 H251 112.9 no
C2 C7 H252 110.2 no
H251 C7 H252 108.1 no
C2 C7 H253 109.8 no
H251 C7 H253 108.4 no
H252 C7 H253 107.2 no
C4 C8 H311 112.8 no
C4 C8 H312 110.7 no
H311 C8 H312 106.6 no
C4 C8 H313 111.1 no
H311 C8 H313 108.6 no
H312 C8 H313 106.8 no
C6 C9 H301 111.4 no
C6 C9 H302 110.8 no
H301 C9 H302 108.7 no
C6 C9 H303 108.7 no
H301 C9 H303 109.6 no
H302 C9 H303 107.6 no
P1 C10 C11 114.31(12) yes
P1 C10 C12 116.37(12) yes
C11 C10 C12 110.64(14) yes
P1 C10 H321 101.3 no
C11 C10 H321 104.8 no
C12 C10 H321 108.1 no
C10 C11 H331 112.2 no
C10 C11 H332 112.0 no
H331 C11 H332 109.1 no
C10 C11 H333 109.7 no
H331 C11 H333 106.7 no
H332 C11 H333 106.8 no
C10 C12 H341 112.7 no
C10 C12 H342 111.4 no
H341 C12 H342 107.5 no
C10 C12 H343 109.0 no
H341 C12 H343 107.6 no
H342 C12 H343 108.5 no
P1 C13 C14 110.99(11) yes
P1 C13 C15 112.08(11) yes
C14 C13 C15 108.70(14) yes
P1 C13 H351 107.1 no
C14 C13 H351 108.6 no
C15 C13 H351 109.3 no
C13 C14 H361 110.5 no
C13 C14 H362 111.8 no
H361 C14 H362 108.1 no
C13 C14 H363 109.2 no
H361 C14 H363 107.5 no
H362 C14 H363 109.5 no
C13 C15 H371 113.1 no
C13 C15 H372 110.4 no
H371 C15 H372 107.3 no
C13 C15 H373 110.3 no
H371 C15 H373 108.0 no
H372 C15 H373 107.4 no
N2 C16 C17 119.34(14) yes
N2 C16 C21 122.78(14) yes
C17 C16 C21 117.74(14) yes
C16 C17 C18 120.34(15) yes
C16 C17 C22 121.79(14) yes
C18 C17 C22 117.87(15) yes
C17 C18 C19 122.34(16) yes
C17 C18 H111 118.0 no
C19 C18 H111 119.7 no
C18 C19 C20 116.91(15) yes
C18 C19 C23 121.28(17) yes
C20 C19 C23 121.81(16) yes
C19 C20 C21 123.14(16) yes
C19 C20 H91 118.7 no
C21 C20 H91 118.1 no
C16 C21 C20 119.49(15) yes
C16 C21 C24 123.16(15) yes
C20 C21 C24 117.34(15) yes
C17 C22 H131 113.1 no
C17 C22 H132 110.6 no
H131 C22 H132 106.4 no
C17 C22 H133 111.2 no
H131 C22 H133 108.3 no
H132 C22 H133 107.0 no
C19 C23 H141 112.1 no
C19 C23 H142 110.8 no
H141 C23 H142 106.4 no
C19 C23 H143 111.3 no
H141 C23 H143 108.7 no
H142 C23 H143 107.2 no
C21 C24 H81 111.0 no
C21 C24 H82 110.0 no
H81 C24 H82 108.8 no
C21 C24 H83 109.5 no
H81 C24 H83 109.3 no
H82 C24 H83 108.3 no
P2 C25 C26 111.70(12) yes
P2 C25 C27 116.47(13) yes
C26 C25 C27 111.63(14) yes
P2 C25 H181 102.0 no
C26 C25 H181 106.6 no
C27 C25 H181 107.4 no
C25 C26 H191 110.2 no
C25 C26 H192 112.2 no
H191 C26 H192 108.4 no
C25 C26 H193 111.1 no
H191 C26 H193 106.0 no
H192 C26 H193 108.7 no
C25 C27 H201 112.5 no
C25 C27 H202 111.9 no
H201 C27 H202 107.5 no
C25 C27 H203 110.3 no
H201 C27 H203 106.0 no
H202 C27 H203 108.3 no
P2 C28 C29 114.77(13) yes
P2 C28 C30 108.28(12) yes
C29 C28 C30 108.26(15) yes
P2 C28 H151 107.6 no
C29 C28 H151 108.2 no
C30 C28 H151 109.6 no
C28 C29 H171 111.2 no
C28 C29 H172 111.2 no
H171 C29 H172 110.1 no
C28 C29 H173 107.8 no
H171 C29 H173 108.5 no
H172 C29 H173 107.9 no
C28 C30 H161 114.5 no
C28 C30 H162 110.0 no
H161 C30 H162 107.1 no
C28 C30 H163 110.4 no
H161 C30 H163 107.6 no
H162 C30 H163 107.0 no
N3 C31 C32 119.75(14) yes
N3 C31 C36 122.18(14) yes
C32 C31 C36 117.97(14) yes
C31 C32 C33 119.74(15) yes
C31 C32 C37 123.77(14) yes
C33 C32 C37 116.41(14) yes
C32 C33 C34 122.64(16) yes
C32 C33 H491 118.2 no
C34 C33 H491 119.2 no
C33 C34 C35 117.01(16) yes
C33 C34 C38 121.19(16) yes
C35 C34 C38 121.79(16) yes
C34 C35 C36 122.65(16) yes
C34 C35 H511 118.1 no
C36 C35 H511 119.2 no
C31 C36 C35 119.71(15) yes
C31 C36 C39 122.53(15) yes
C35 C36 C39 117.67(15) yes
C32 C37 H481 108.7 no
C32 C37 H482 115.1 no
H481 C37 H482 107.9 no
C32 C37 H483 111.3 no
H481 C37 H483 107.1 no
H482 C37 H483 106.4 no
C34 C38 H541 113.0 no
C34 C38 H542 114.9 no
H541 C38 H542 112.2 no
C34 C38 H543 108.6 no
H541 C38 H543 103.4 no
H542 C38 H543 103.7 no
C36 C39 H531 110.5 no
C36 C39 H532 111.4 no
H531 C39 H532 108.3 no
C36 C39 H533 109.8 no
H531 C39 H533 108.8 no
H532 C39 H533 108.0 no
P3 C40 C41 111.75(12) yes
P3 C40 C42 108.12(11) yes
C41 C40 C42 110.01(15) yes
P3 C40 H581 108.4 no
C41 C40 H581 108.8 no
C42 C40 H581 109.7 no
C40 C41 H591 111.5 no
C40 C41 H592 110.9 no
H591 C41 H592 107.1 no
C40 C41 H593 113.2 no
H591 C41 H593 106.6 no
H592 C41 H593 107.1 no
C40 C42 H601 113.0 no
C40 C42 H602 109.5 no
H601 C42 H602 108.8 no
C40 C42 H603 111.5 no
H601 C42 H603 105.4 no
H602 C42 H603 108.5 no
P3 C43 C44 112.63(12) yes
P3 C43 C45 113.71(13) yes
C44 C43 C45 110.52(15) yes
P3 C43 H551 103.4 no
C44 C43 H551 107.2 no
C45 C43 H551 108.8 no
C43 C44 H561 109.9 no
C43 C44 H562 111.5 no
H561 C44 H562 109.5 no
C43 C44 H563 110.5 no
H561 C44 H563 107.6 no
H562 C44 H563 107.7 no
C43 C45 H571 110.4 no
C43 C45 H572 112.2 no
H571 C45 H572 107.5 no
C43 C45 H573 109.8 no
H571 C45 H573 108.6 no
H572 C45 H573 108.1 no
N4 C46 C47 123.03(17) yes
N4 C46 H391 118.5 no
C47 C46 H391 118.5 no
C46 C47 C48 118.69(18) yes
C46 C47 H401 119.8 no
C48 C47 H401 121.5 no
C47 C48 C49 119.11(17) yes
C47 C48 H411 120.2 no
C49 C48 H411 120.7 no
C48 C49 C50 119.13(18) yes
C48 C49 H421 121.5 no
C50 C49 H421 119.4 no
C49 C50 N4 122.30(17) yes
C49 C50 H431 121.1 no
N4 C50 H431 116.6 no

loop_
_geom_bond_atom_site_label_1
_geom_bond_atom_site_label_2
_geom_bond_distance
_geom_bond_publ_flag
Zr1 Co1 2.7086(3) yes
Zr1 P1 3.0294(4) yes
Zr1 P2 3.0199(4) yes
Zr1 P3 2.6810(4) yes
Zr1 O1 1.8637(11) yes
Zr1 N1 2.2191(13) yes
Zr1 N2 2.1893(13) yes
Zr1 N3 2.2118(13) yes
Co1 P1 2.2715(5) yes
Co1 P2 2.2647(5) yes
Co1 O1 2.0167(11) yes
Co1 N4 2.0422(13) yes
P1 N1 1.6908(13) yes
P1 C10 1.8755(16) yes
P1 C13 1.8600(16) yes
P2 N2 1.6841(13) yes
P2 C25 1.8550(17) yes
P2 C28 1.8659(17) yes
P3 N3 1.6645(14) yes
P3 C40 1.8630(17) yes
P3 C43 1.8573(17) yes
N1 C1 1.438(2) yes
N2 C16 1.4389(19) yes
N3 C31 1.429(2) yes
N4 C46 1.344(2) yes
N4 C50 1.346(2) yes
C1 C2 1.414(2) yes
C1 C6 1.416(2) yes
C2 C3 1.398(2) yes
C2 C7 1.506(2) yes
C3 C4 1.384(3) yes
C3 H261 0.929 no
C4 C5 1.378(3) yes
C4 C8 1.509(3) yes
C5 C6 1.396(2) yes
C5 H281 0.940 no
C6 C9 1.499(2) yes
C7 H251 0.951 no
C7 H252 0.978 no
C7 H253 0.963 no
C8 H311 0.949 no
C8 H312 0.960 no
C8 H313 0.959 no
C9 H301 0.952 no
C9 H302 0.968 no
C9 H303 0.969 no
C10 C11 1.534(2) yes
C10 C12 1.529(2) yes
C10 H321 0.964 no
C11 H331 0.957 no
C11 H332 0.955 no
C11 H333 0.956 no
C12 H341 0.953 no
C12 H342 0.963 no
C12 H343 0.970 no
C13 C14 1.535(2) yes
C13 C15 1.530(2) yes
C13 H351 0.996 no
C14 H361 0.970 no
C14 H362 0.968 no
C14 H363 0.958 no
C15 H371 0.963 no
C15 H372 0.983 no
C15 H373 0.973 no
C16 C17 1.409(2) yes
C16 C21 1.412(2) yes
C17 C18 1.394(2) yes
C17 C22 1.504(2) yes
C18 C19 1.386(2) yes
C18 H111 0.939 no
C19 C20 1.378(3) yes
C19 C23 1.508(2) yes
C20 C21 1.398(2) yes
C20 H91 0.942 no
C21 C24 1.501(2) yes
C22 H131 0.961 no
C22 H132 0.954 no
C22 H133 0.953 no
C23 H141 0.926 no
C23 H142 0.931 no
C23 H143 0.927 no
C24 H81 0.972 no
C24 H82 0.974 no
C24 H83 0.949 no
C25 C26 1.539(2) yes
C25 C27 1.531(2) yes
C25 H181 0.963 no
C26 H191 0.957 no
C26 H192 0.984 no
C26 H193 0.939 no
C27 H201 0.962 no
C27 H202 0.972 no
C27 H203 0.971 no
C28 C29 1.537(2) yes
C28 C30 1.525(3) yes
C28 H151 0.971 no
C29 H171 0.988 no
C29 H172 0.971 no
C29 H173 0.962 no
C30 H161 0.951 no
C30 H162 0.960 no
C30 H163 0.966 no
C31 C32 1.415(2) yes
C31 C36 1.413(2) yes
C32 C33 1.392(2) yes
C32 C37 1.510(2) yes
C33 C34 1.387(2) yes
C33 H491 0.944 no
C34 C35 1.389(2) yes
C34 C38 1.506(2) yes
C35 C36 1.391(2) yes
C35 H511 0.943 no
C36 C39 1.507(2) yes
C37 H481 0.955 no
C37 H482 0.931 no
C37 H483 0.956 no
C38 H541 0.935 no
C38 H542 0.919 no
C38 H543 0.953 no
C39 H531 0.957 no
C39 H532 0.959 no
C39 H533 0.950 no
C40 C41 1.530(2) yes
C40 C42 1.528(2) yes
C40 H581 0.971 no
C41 H591 0.970 no
C41 H592 0.965 no
C41 H593 0.982 no
C42 H601 0.977 no
C42 H602 0.948 no
C42 H603 0.967 no
C43 C44 1.530(2) yes
C43 C45 1.534(3) yes
C43 H551 0.977 no
C44 H561 0.968 no
C44 H562 0.949 no
C44 H563 0.954 no
C45 H571 0.960 no
C45 H572 0.937 no
C45 H573 0.958 no
C46 C47 1.380(2) yes
C46 H391 0.958 no
C47 C48 1.378(3) yes
C47 H401 0.923 no
C48 C49 1.378(3) yes
C48 H411 0.933 no
C49 C50 1.384(2) yes
C49 H421 0.939 no
C50 H431 0.948 no
